data_7026074
loop_
_publ_author_name
'Sengupta, Oindrila'
'Gole, Bappaditya'
'Mukherjee, Sandip'
'Mukherjee, Partha Sarathi'

_publ_section_title
;
 A series of transition metal-azido extended complexes with various
 anionic and neutral co-ligands: synthesis, structure and their distinct
 magnetic behavior.
;
_journal_issue 32
_journal_name_full 'Dalton transactions (Cambridge, England : 2003)'
_journal_page_first 7451
_journal_page_last 7465
_journal_paper_doi 10.1039/c0dt00181c
_journal_volume 39
_journal_year 2010
_chemical_formula_moiety 'C7 H8 Mn N4 O3'
_chemical_formula_sum 'C7 H8 Mn N4 O3'
_chemical_formula_weight 251.11
_chemical_name_systematic
;
?
;
_space_group_IT_number 2
_symmetry_cell_setting triclinic
_symmetry_space_group_name_Hall '-P 1'
_symmetry_space_group_name_H-M 'P -1'
_atom_sites_solution_hydrogens geom
_atom_sites_solution_primary direct
_atom_sites_solution_secondary difmap
_audit_creation_method SHELXL-97
_cell_angle_alpha 83.1980(10)
_cell_angle_beta 73.1330(10)
_cell_angle_gamma 62.1050(10)
_cell_formula_units_Z 2
_cell_length_a 7.4957(7)
_cell_length_b 7.5942(7)
_cell_length_c 9.4664(8)
_cell_measurement_temperature 293(2)
_cell_measurement_theta_max 28.33
_cell_volume 455.67(7)
_computing_cell_refinement 'Bruker SMART'
_computing_data_collection 'Bruker SMART'
_computing_data_reduction 'Bruker SAINT'
_computing_molecular_graphics 'ORTEP-3 for Windows (Farrugia, 1999)'
_computing_publication_material WinGX
_computing_structure_refinement 'SHELXL97 (Sheldrick, 2008)'
_computing_structure_solution 'SHELXS97 (Sheldrick, 2008)'
_diffrn_ambient_temperature 293(2)
_diffrn_measured_fraction_theta_full 0.998
_diffrn_measured_fraction_theta_max 0.935
_diffrn_measurement_device_type 'CCD area detector'
_diffrn_measurement_method 'phi and omega scans'
_diffrn_radiation_monochromator graphite
_diffrn_radiation_source 'fine-focus sealed tube'
_diffrn_radiation_type MoK\a
_diffrn_radiation_wavelength 0.71073
_diffrn_reflns_av_R_equivalents 0.0184
_diffrn_reflns_av_sigmaI/netI 0.0253
_diffrn_reflns_limit_h_max 10
_diffrn_reflns_limit_h_min -9
_diffrn_reflns_limit_k_max 9
_diffrn_reflns_limit_k_min -10
_diffrn_reflns_limit_l_max 12
_diffrn_reflns_limit_l_min -12
_diffrn_reflns_number 5288
_diffrn_reflns_theta_full 25.00
_diffrn_reflns_theta_max 28.33
_diffrn_reflns_theta_min 2.25
_exptl_absorpt_coefficient_mu 1.440
_exptl_absorpt_correction_T_max 0.7333
_exptl_absorpt_correction_T_min 0.5691
_exptl_absorpt_correction_type empirical
_exptl_absorpt_process_details SADABS
_exptl_crystal_colour red
_exptl_crystal_density_diffrn 1.830
_exptl_crystal_density_method 'not measured'
_exptl_crystal_description plate
_exptl_crystal_F_000 254
_exptl_crystal_size_max 0.34
_exptl_crystal_size_mid 0.28
_exptl_crystal_size_min 0.22
_refine_diff_density_max 0.305
_refine_diff_density_min -0.239
_refine_diff_density_rms 0.058
_refine_ls_extinction_method none
_refine_ls_goodness_of_fit_ref 1.048
_refine_ls_hydrogen_treatment mixed
_refine_ls_matrix_type full
_refine_ls_number_parameters 147
_refine_ls_number_reflns 2122
_refine_ls_number_restraints 0
_refine_ls_restrained_S_all 1.048
_refine_ls_R_factor_all 0.0329
_refine_ls_R_factor_gt 0.0265
_refine_ls_shift/su_max 0.000
_refine_ls_shift/su_mean 0.000
_refine_ls_structure_factor_coef Fsqd
_refine_ls_weighting_details 'calc w=1/[\s^2^(Fo^2^)+(0.0333P)^2^+0.1400P] where P=(Fo^2^+2Fc^2^)/3'
_refine_ls_weighting_scheme calc
_refine_ls_wR_factor_gt 0.0639
_refine_ls_wR_factor_ref 0.0674
_reflns_number_gt 1834
_reflns_number_total 2122
_reflns_threshold_expression >2\s(I)
_cod_data_source_file c0dt00181c.txt
_cod_data_source_block complex3
_cod_database_code 7026074

loop_
_symmetry_equiv_pos_as_xyz
'x, y, z'
'-x, -y, -z'

loop_
_atom_site_label
_atom_site_type_symbol
_atom_site_fract_x
_atom_site_fract_y
_atom_site_fract_z
_atom_site_U_iso_or_equiv
_atom_site_adp_type
_atom_site_occupancy
_atom_site_symmetry_multiplicity
_atom_site_calc_flag
_atom_site_refinement_flags
Mn1 Mn 0.5000 0.0000 0.0000 0.01835(11) Uani 1 2 d S
Mn2 Mn 0.0000 0.5000 0.0000 0.01994(11) Uani 1 2 d S
O1 O 0.2920(2) 0.00815(19) -0.12959(14) 0.0280(3) Uani 1 1 d .
O2 O 0.1257(2) 0.3255(2) -0.19141(14) 0.0324(3) Uani 1 1 d .
N1 N 0.3004(2) 0.3183(2) 0.06429(17) 0.0227(3) Uani 1 1 d .
N2 N 0.3476(2) 0.4056(2) 0.13191(16) 0.0222(3) Uani 1 1 d .
N3 N 0.3919(3) 0.4914(3) 0.1972(2) 0.0378(4) Uani 1 1 d .
N4 N 0.2738(2) -0.0641(2) -0.79888(15) 0.0233(3) Uani 1 1 d .
H4A H 0.1453 0.0004 -0.8140 0.028 Uiso 1 1 calc R
H4B H 0.3121 -0.1952 -0.8024 0.028 Uiso 1 1 calc R
O1W O 0.1439(3) 0.7011(3) -0.1204(2) 0.0395(4) Uani 1 1 d .
C1 C 0.2127(3) 0.1414(3) -0.21817(18) 0.0207(3) Uani 1 1 d .
C2 C 0.2223(3) 0.0807(3) -0.36649(18) 0.0200(3) Uani 1 1 d .
C3 C 0.3514(3) -0.1127(3) -0.42249(18) 0.0213(4) Uani 1 1 d .
H3 H 0.4281 -0.2102 -0.3649 0.026 Uiso 1 1 calc R
C4 C 0.3665(3) -0.1613(3) -0.56335(19) 0.0228(4) Uani 1 1 d .
H4 H 0.4536 -0.2910 -0.6000 0.027 Uiso 1 1 calc R
C7 C 0.1068(3) 0.2241(3) -0.45412(19) 0.0244(4) Uani 1 1 d .
H7 H 0.0189 0.3537 -0.4174 0.029 Uiso 1 1 calc R
C6 C 0.1209(3) 0.1765(3) -0.59451(19) 0.0243(4) Uani 1 1 d .
H6 H 0.0429 0.2735 -0.6517 0.029 Uiso 1 1 calc R
C5 C 0.2519(3) -0.0166(3) -0.65011(18) 0.0199(3) Uani 1 1 d .
H1W H 0.271(6) 0.621(6) -0.164(4) 0.095(13) Uiso 1 1 d .
H2W H 0.148(5) 0.790(5) -0.091(3) 0.070(11) Uiso 1 1 d .

loop_
_atom_site_aniso_label
_atom_site_aniso_U_11
_atom_site_aniso_U_22
_atom_site_aniso_U_33
_atom_site_aniso_U_23
_atom_site_aniso_U_13
_atom_site_aniso_U_12
Mn1 0.02187(19) 0.01532(18) 0.01537(18) -0.00179(13) -0.00694(14) -0.00489(15)
Mn2 0.02036(19) 0.01809(19) 0.01716(19) -0.00311(14) -0.00738(14) -0.00325(15)
O1 0.0367(7) 0.0270(7) 0.0213(6) 0.0015(5) -0.0153(6) -0.0114(6)
O2 0.0410(8) 0.0247(7) 0.0210(7) -0.0068(5) -0.0115(6) -0.0031(6)
N1 0.0232(7) 0.0162(7) 0.0264(8) -0.0031(6) -0.0105(6) -0.0041(6)
N2 0.0213(7) 0.0159(7) 0.0258(8) 0.0008(6) -0.0080(6) -0.0047(6)
N3 0.0426(10) 0.0277(9) 0.0508(11) -0.0052(8) -0.0229(9) -0.0148(8)
N4 0.0305(8) 0.0252(8) 0.0165(7) -0.0011(6) -0.0086(6) -0.0129(7)
O1W 0.0400(9) 0.0332(9) 0.0462(10) 0.0045(7) -0.0090(8) -0.0198(8)
C1 0.0184(8) 0.0247(9) 0.0170(8) -0.0030(7) -0.0045(6) -0.0075(7)
C2 0.0213(8) 0.0241(9) 0.0149(8) -0.0013(7) -0.0045(6) -0.0104(7)
C3 0.0237(9) 0.0217(9) 0.0178(8) 0.0025(7) -0.0080(7) -0.0089(7)
C4 0.0269(9) 0.0195(8) 0.0195(8) -0.0022(7) -0.0046(7) -0.0090(7)
C7 0.0263(9) 0.0217(9) 0.0193(8) -0.0030(7) -0.0055(7) -0.0058(7)
C6 0.0270(9) 0.0247(9) 0.0177(8) 0.0017(7) -0.0092(7) -0.0073(8)
C5 0.0243(9) 0.0249(9) 0.0143(8) -0.0003(7) -0.0038(7) -0.0149(7)

loop_
_atom_type_symbol
_atom_type_description
_atom_type_scat_dispersion_real
_atom_type_scat_dispersion_imag
_atom_type_scat_source
C C 0.0033 0.0016 'International Tables Vol C Tables 4.2.6.8 and 6.1.1.4'
H H 0.0000 0.0000 'International Tables Vol C Tables 4.2.6.8 and 6.1.1.4'
N N 0.0061 0.0033 'International Tables Vol C Tables 4.2.6.8 and 6.1.1.4'
O O 0.0106 0.0060 'International Tables Vol C Tables 4.2.6.8 and 6.1.1.4'
Mn Mn 0.3368 0.7283 'International Tables Vol C Tables 4.2.6.8 and 6.1.1.4'

loop_
_geom_angle_atom_site_label_1
_geom_angle_atom_site_label_2
_geom_angle_atom_site_label_3
_geom_angle
_geom_angle_site_symmetry_1
_geom_angle_site_symmetry_3
N1 Mn1 N1 180.0 . 2_655
N1 Mn1 O1 88.12(5) . 2_655
N1 Mn1 O1 91.88(5) 2_655 2_655
N1 Mn1 O1 91.88(5) . .
N1 Mn1 O1 88.12(5) 2_655 .
O1 Mn1 O1 180.00(8) 2_655 .
N1 Mn1 N4 86.37(6) . 1_556
N1 Mn1 N4 93.63(6) 2_655 1_556
O1 Mn1 N4 94.56(5) 2_655 1_556
O1 Mn1 N4 85.44(5) . 1_556
N1 Mn1 N4 93.63(6) . 2_654
N1 Mn1 N4 86.37(6) 2_655 2_654
O1 Mn1 N4 85.45(5) 2_655 2_654
O1 Mn1 N4 94.55(5) . 2_654
N4 Mn1 N4 180.0 1_556 2_654
O2 Mn2 O2 180.00(4) 2_565 .
O2 Mn2 N1 90.33(5) 2_565 .
O2 Mn2 N1 89.67(5) . .
O2 Mn2 N1 89.67(5) 2_565 2_565
O2 Mn2 N1 90.33(5) . 2_565
N1 Mn2 N1 180.0 . 2_565
O2 Mn2 O1W 90.42(6) 2_565 .
O2 Mn2 O1W 89.58(6) . .
N1 Mn2 O1W 86.83(6) . .
N1 Mn2 O1W 93.17(6) 2_565 .
O2 Mn2 O1W 89.58(6) 2_565 2_565
O2 Mn2 O1W 90.42(6) . 2_565
N1 Mn2 O1W 93.17(6) . 2_565
N1 Mn2 O1W 86.83(6) 2_565 2_565
O1W Mn2 O1W 180.0 . 2_565
C1 O1 Mn1 127.15(11) . .
C1 O2 Mn2 134.47(12) . .
N2 N1 Mn1 122.42(12) . .
N2 N1 Mn2 115.76(11) . .
Mn1 N1 Mn2 121.79(6) . .
N3 N2 N1 179.48(19) . .
C5 N4 Mn1 121.54(10) . 1_554
O2 C1 O1 124.35(16) . .
O2 C1 C2 116.28(15) . .
O1 C1 C2 119.37(15) . .
C3 C2 C7 118.79(15) . .
C3 C2 C1 121.86(15) . .
C7 C2 C1 119.28(16) . .
C4 C3 C2 120.52(16) . .
C3 C4 C5 120.16(16) . .
C6 C7 C2 120.96(16) . .
C7 C6 C5 119.85(16) . .
C6 C5 C4 119.72(15) . .
C6 C5 N4 119.83(15) . .
C4 C5 N4 120.42(16) . .

loop_
_geom_bond_atom_site_label_1
_geom_bond_atom_site_label_2
_geom_bond_distance
_geom_bond_site_symmetry_2
Mn1 N1 2.2107(14) .
Mn1 N1 2.2107(14) 2_655
Mn1 O1 2.2230(12) 2_655
Mn1 O1 2.2230(12) .
Mn1 N4 2.3273(15) 1_556
Mn1 N4 2.3273(15) 2_654
Mn2 O2 2.0824(12) 2_565
Mn2 O2 2.0824(12) .
Mn2 N1 2.2438(14) .
Mn2 N1 2.2438(14) 2_565
Mn2 O1W 2.2828(16) .
Mn2 O1W 2.2828(16) 2_565
O1 C1 1.267(2) .
O2 C1 1.257(2) .
N1 N2 1.194(2) .
N2 N3 1.155(2) .
N4 C5 1.439(2) .
N4 Mn1 2.3273(15) 1_554
C1 C2 1.501(2) .
C2 C3 1.390(2) .
C2 C7 1.394(2) .
C3 C4 1.384(2) .
C4 C5 1.390(2) .
C7 C6 1.380(2) .
C6 C5 1.388(2) .
